data_7126002
loop_
_publ_author_name
'Sun, Xi-Shang'
'Ou-Yang, Qiu'
'Xu, Shi-Ming'
'Wang, Xing-Heng'
'Tao, Hai-Yan'
'Chung, Lung Wa'
'Wang, Chun-Jiang'

_publ_section_title
;
 Asymmetric synthesis of quaternary \a-trifluoromethyl \a-amino acids by
 Ir-catalyzed allylation followed by kinetic resolution.
;
_journal_issue 22
_journal_name_full 'Chemical communications (Cambridge, England)'
_journal_page_first 3333
_journal_page_last 3336
_journal_paper_doi 10.1039/d0cc00845a
_journal_volume 56
_journal_year 2020
_chemical_absolute_configuration ad
_chemical_formula_moiety 'C18 H18 F3 N O2'
_chemical_formula_sum 'C18 H18 F3 N O2'
_chemical_formula_weight 337.33
_space_group_crystal_system monoclinic
_space_group_IT_number 4
_space_group_name_Hall 'P 2yb'
_space_group_name_H-M_alt 'P 1 21 1'
_atom_sites_solution_hydrogens mixed
_atom_sites_solution_primary dual
_audit_creation_date 2019-01-03
_audit_creation_method
;
Olex2 1.2
(compiled 2017.08.10 svn.r3458 for OlexSys, GUI svn.r5381)
;
_audit_update_record
;
2019-09-24 deposited with the CCDC.	2020-02-11 downloaded from the CCDC.
;
_cell_angle_alpha 90
_cell_angle_beta 94.0216(5)
_cell_angle_gamma 90
_cell_formula_units_Z 2
_cell_length_a 11.25978(6)
_cell_length_b 5.81649(4)
_cell_length_c 12.31963(6)
_cell_measurement_reflns_used 13869
_cell_measurement_temperature 100.01(10)
_cell_measurement_theta_max 73.4860
_cell_measurement_theta_min 3.6190
_cell_volume 804.855(8)
_computing_cell_refinement 'CrysAlisPro 1.171.39.28b (Rigaku OD, 2015)'
_computing_data_collection 'CrysAlisPro 1.171.39.28b (Rigaku OD, 2015)'
_computing_data_reduction 'CrysAlisPro 1.171.39.28b (Rigaku OD, 2015)'
_computing_molecular_graphics 'Olex2 (Dolomanov et al., 2009)'
_computing_publication_material 'Olex2 (Dolomanov et al., 2009)'
_computing_structure_refinement 'ShelXL (Sheldrick, 2015)'
_computing_structure_solution 'ShelXT (Sheldrick, 2015)'
_diffrn_ambient_environment N~2~
_diffrn_ambient_temperature 100.01(10)
_diffrn_detector 'CCD plate'
_diffrn_measured_fraction_theta_full 0.998
_diffrn_measured_fraction_theta_max 0.983
_diffrn_measurement_details
;
List of Runs (angles in degrees, time in seconds):

  # Type    Start    End  Width  t~exp~   \w     \q     \k     \f   Frames
#--------------------------------------------------------------------------
  1  \w     57.00  89.00   0.50    0.50    --    0.00  57.00  30.00   64
  2  \w    -17.00   8.00   0.50    0.50    --    0.00  38.00  30.00   50
  3  \w      9.00  35.00   0.50    0.50    --    0.00  57.00  30.00   52
  4  \w     35.00  89.00   0.50    0.50    --    0.00  38.00 -60.00  108
  5  \w     -5.00  31.00   0.50    0.50    --    0.00 -82.00-150.00   72
  6  \w    -12.00  86.00   0.50    0.50    --    0.00  38.00 150.00  196
  7  \w     12.00  74.00   0.50    0.50    --    0.00  38.00  30.00  124
  8  \w     -4.00  31.00   0.50    0.50    --    0.00 -82.00 -60.00   70
  9  \w    -14.00  28.00   0.50    0.50    --    0.00  38.00 -60.00   84
 10  \w    -22.00   4.00   0.50    0.50    --    0.00  57.00  30.00   52
 11  \w    -29.00  -2.00   0.50    0.50    --    0.00 -82.00-180.00   54
 12  \w     69.00  95.00   0.50    0.50    --   94.60  67.00-136.38   52
 13  \w     69.00 103.00   0.50    0.50    --   94.60  68.00 139.51   68
 14  \w     70.00 128.00   0.50    0.50    --   94.60  65.00-170.10  116
 15  \w    139.00 180.00   0.50    0.50    --   94.60  72.00 -78.95   82
 16  \w     68.00  94.00   0.50    0.50    --   94.60  72.00 -78.95   52
 17  \w    112.00 184.00   0.50    0.50    --   94.60  67.00 -22.42  144
 18  \w     67.00  93.00   0.50    0.50    --   94.60  71.00 120.54   52
 19  \w     68.00  94.00   0.50    0.50    --   94.60  69.00 162.04   52
 20  \w     68.00 113.00   0.50    0.50    --   94.60  70.00-105.73   90
 21  \w     69.00 161.00   0.50    0.50    --   94.60  66.00  65.88  184
 22  \w    114.00 182.00   0.50    0.50    --   94.60  69.00 162.04  136
 23  \w      6.00 108.00   0.50    0.50    --   94.60 -61.00  90.00  204
 24  \w    150.00 175.00   0.50    0.50    --   94.60  61.00 104.87   50
 25  \w     75.00 124.00   0.50    0.50    --   94.60  45.00  60.00   98
 26  \w    126.00 151.00   0.50    0.50    --   94.60  45.00  60.00   50
 27  \w    150.00 175.00   0.50    0.50    --   94.60  64.00-109.80   50
 28  \w     69.00  95.00   0.50    0.50    --   94.60  67.00 -22.42   52
 29  \w      7.00 126.00   0.50    0.50    --   94.60 -82.00  90.00  238
 30  \w     63.00 126.00   0.50    0.50    --   94.60 -82.00-150.00  126
 31  \w     71.00 148.00   0.50    0.50    --   94.60  61.00 104.87  154
 32  \w    144.00 170.00   0.50    0.50    --   94.60  74.00 -63.65   52
 33  \w     70.00  96.00   0.50    0.50    --   94.60  64.00-109.80   52
 34  \w     19.00 125.00   0.50    0.50    --   94.60 -82.00 -60.00  212
 35  \w     66.00 109.00   0.50    0.50    --   94.60  74.00 -63.65   86
 36  \w    108.00 184.00   0.50    0.50    --   94.60  61.00   0.00  152
 37  \w     71.00  99.00   0.50    0.50    --   94.60  61.00 -30.00   56
 38  \w     75.00 131.00   0.50    0.50    --   94.60  61.00-150.00  112
 39  \w     71.00  97.00   0.50    0.50    --   94.60  61.00  90.00   52
 40  \w     76.00 164.00   0.50    0.50    --   94.60  45.00 -60.00  176
 41  \w     71.00  97.00   0.50    0.50    --   94.60  61.00-180.00   52
 42  \w     71.00 128.00   0.50    0.50    --   94.60  61.00-120.00  114
 43  \w     71.00 170.00   0.50    0.50    --   94.60  61.00 120.00  198
 44  \w     71.00  97.00   0.50    0.50    --   94.60  61.00  60.00   52
 45  \w     75.00 102.00   0.50    0.50    --   94.60 -82.00   0.00   54
 46  \w     56.00 104.00   0.50    0.50    --   94.60 -61.00-180.00   96
 47  \w     78.00 114.00   0.50    0.50    --   94.60  30.00   0.00   72
 48  \w     78.00 104.00   0.50    0.50    --   94.60  45.00-180.00   52
 49  \w     72.00 101.00   0.50    0.50    --   94.60  61.00   0.00   58
 50  \w    139.00 181.00   0.50    0.50    --   94.60  65.00-170.10   84
 51  \w    155.00 181.00   0.50    0.50    --   94.60  68.00 139.51   52
 52  \w     69.00 103.00   0.50    0.50    --   94.60  66.00  14.93   68
 53  \w    153.00 178.00   0.50    0.50    --   94.60  66.00  43.38   50
 54  \w     70.00  96.00   0.50    0.50    --   94.60  66.00  43.38   52
;
_diffrn_measurement_device 'four-circle diffractometer'
_diffrn_measurement_device_type 'XtaLAB AFC12 (RINC): Kappa single'
_diffrn_measurement_method '\w scans'
_diffrn_orient_matrix_type 'CrysAlisPro convention (1999,Acta A55,543-557)'
_diffrn_orient_matrix_UB_11 -0.1333975000
_diffrn_orient_matrix_UB_12 0.0017972000
_diffrn_orient_matrix_UB_13 0.0204811000
_diffrn_orient_matrix_UB_21 0.0315941000
_diffrn_orient_matrix_UB_22 0.0400763000
_diffrn_orient_matrix_UB_23 0.1222040000
_diffrn_orient_matrix_UB_31 -0.0039194000
_diffrn_orient_matrix_UB_32 0.2618896000
_diffrn_orient_matrix_UB_33 -0.0188214000
_diffrn_radiation_monochromator graphite
_diffrn_radiation_probe x-ray
_diffrn_radiation_type CuK\a
_diffrn_radiation_wavelength 1.54184
_diffrn_reflns_av_R_equivalents 0.0157
_diffrn_reflns_av_unetI/netI 0.0087
_diffrn_reflns_Laue_measured_fraction_full 0.998
_diffrn_reflns_Laue_measured_fraction_max 0.983
_diffrn_reflns_limit_h_max 13
_diffrn_reflns_limit_h_min -13
_diffrn_reflns_limit_k_max 6
_diffrn_reflns_limit_k_min -6
_diffrn_reflns_limit_l_max 15
_diffrn_reflns_limit_l_min -15
_diffrn_reflns_number 15374
_diffrn_reflns_point_group_measured_fraction_full 0.952
_diffrn_reflns_point_group_measured_fraction_max 0.935
_diffrn_reflns_theta_full 67.684
_diffrn_reflns_theta_max 73.664
_diffrn_reflns_theta_min 3.597
_diffrn_source 'fine-focus sealed X-ray tube'
_diffrn_source_type 'Enhance (Cu) X-ray Source'
_exptl_absorpt_coefficient_mu 0.970
_exptl_absorpt_correction_T_max 1.00000
_exptl_absorpt_correction_T_min 0.79723
_exptl_absorpt_correction_type multi-scan
_exptl_absorpt_process_details
;
CrysAlisPro 1.171.39.28b (Rigaku Oxford Diffraction, 2015)
Empirical absorption correction using spherical harmonics,
 implemented in SCALE3 ABSPACK scaling algorithm.
;
_exptl_crystal_colour 'clear colourless'
_exptl_crystal_colour_lustre clear
_exptl_crystal_colour_primary colourless
_exptl_crystal_density_diffrn 1.392
_exptl_crystal_description block
_exptl_crystal_F_000 352
_exptl_crystal_size_max 0.3
_exptl_crystal_size_mid 0.15
_exptl_crystal_size_min 0.1
_refine_diff_density_max 0.243
_refine_diff_density_min -0.258
_refine_diff_density_rms 0.047
_refine_ls_abs_structure_details
;
 Flack x determined using 1271 quotients [(I+)-(I-)]/[(I+)+(I-)]
 (Parsons, Flack and Wagner, Acta Cryst. B69 (2013) 249-259).
;
_refine_ls_abs_structure_Flack -0.02(2)
_refine_ls_extinction_method none
_refine_ls_goodness_of_fit_ref 1.083
_refine_ls_hydrogen_treatment mixed
_refine_ls_matrix_type full
_refine_ls_number_parameters 224
_refine_ls_number_reflns 3036
_refine_ls_number_restraints 1
_refine_ls_restrained_S_all 1.083
_refine_ls_R_factor_all 0.0248
_refine_ls_R_factor_gt 0.0248
_refine_ls_shift/su_max 0.000
_refine_ls_shift/su_mean 0.000
_refine_ls_structure_factor_coef Fsqd
_refine_ls_weighting_details 'w=1/[\s^2^(Fo^2^)+(0.0387P)^2^+0.1757P] where P=(Fo^2^+2Fc^2^)/3'
_refine_ls_weighting_scheme calc
_refine_ls_wR_factor_gt 0.0665
_refine_ls_wR_factor_ref 0.0665
_reflns_Friedel_coverage 0.726
_reflns_Friedel_fraction_full 0.897
_reflns_Friedel_fraction_max 0.876
_reflns_number_gt 3033
_reflns_number_total 3036
_reflns_threshold_expression 'I > 2\s(I)'
_cod_data_source_file d0cc00845a3.cif
_cod_data_source_block 20190103_sxs7641
_cod_depositor_comments 'Adding full bibliography for 7126002--7126003.cif.'
_cod_original_cell_volume 804.856(8)
_cod_database_code 7126002
_shelx_shelxl_version_number 2018/3
_shelx_space_group_comment
;
The symmetry employed for this shelxl refinement is uniquely defined
by the following loop, which should always be used as a source of
symmetry information in preference to the above space-group names.
They are only intended as comments.
;
_reflns_odcompleteness_completeness 100.00
_reflns_odcompleteness_iscentric 1
_reflns_odcompleteness_theta 66.97
_olex2_refinement_description
;
1. Fixed Uiso
 At 1.2 times of:
  All C(H) groups, {H00F,H00J} of C00J, {H00K,H00M} of C00M
 At 1.5 times of:
  All C(H,H,H) groups, {H00A,H00B} of C00O
2.a Ternary CH refined with riding coordinates:
 C00G(H00G)
2.b Secondary CH2 refined with riding coordinates:
 C00J(H00F,H00J)
2.c Aromatic/amide H refined with riding coordinates:
 C007(H007), C008(H008), C00B(H00C), C00C(H00D), C00E(H00E), C00H(H00H),
 C00I(H00I), C00L(H00L)
2.d X=CH2 refined with riding coordinates:
 C00M(H00K,H00M)
2.e Idealised Me refined as rotating group:
 C00N(H00N,H00O,H00P)
;
_olex2_submission_special_instructions 'No special instructions were received'
_oxdiff_exptl_absorpt_empirical_details
;
Empirical correction (ABSPACK) includes:
- Absorption correction using spherical harmonics
- Frame scaling
;
_oxdiff_exptl_absorpt_empirical_full_max 1.263
_oxdiff_exptl_absorpt_empirical_full_min 0.774

loop_
_space_group_symop_operation_xyz
'x, y, z'
'-x, y+1/2, -z'

loop_
_atom_site_label
_atom_site_type_symbol
_atom_site_fract_x
_atom_site_fract_y
_atom_site_fract_z
_atom_site_U_iso_or_equiv
_atom_site_adp_type
_atom_site_occupancy
_atom_site_site_symmetry_order
_atom_site_calc_flag
_atom_site_refinement_flags_posn
_atom_site_refinement_flags_adp
_atom_site_refinement_flags_occupancy
_atom_site_disorder_assembly
_atom_site_disorder_group
F001 F 0.67980(9) 0.2988(2) 0.01556(8) 0.0228(2) Uani 1 1 d . . . . .
F002 F 0.55086(9) 0.5731(2) 0.00481(8) 0.0264(3) Uani 1 1 d . . . . .
F003 F 0.73289(10) 0.6399(2) -0.02765(8) 0.0271(3) Uani 1 1 d . . . . .
O004 O 0.56135(10) 0.2867(2) 0.21334(9) 0.0166(2) Uani 1 1 d . . . . .
O005 O 0.52405(12) 0.6480(2) 0.26676(12) 0.0283(3) Uani 1 1 d . . . . .
N006 N 0.71010(13) 0.8305(3) 0.16573(13) 0.0197(3) Uani 1 1 d . . . . .
C007 C 0.89432(14) 0.7453(3) 0.47713(13) 0.0171(3) Uani 1 1 d . . . . .
H007 H 0.930499 0.881311 0.501551 0.020 Uiso 1 1 calc R . . . .
C008 C 0.76309(15) 0.2154(3) 0.59179(13) 0.0184(3) Uani 1 1 d . . . . .
H008 H 0.725865 0.080273 0.567551 0.022 Uiso 1 1 calc R . . . .
C009 C 0.80139(13) 0.3766(3) 0.51520(13) 0.0155(3) Uani 1 1 d . . . . .
C00A C 0.85598(13) 0.5845(3) 0.55373(13) 0.0159(3) Uani 1 1 d . . . . .
C00B C 0.78056(15) 0.2572(3) 0.70127(14) 0.0217(4) Uani 1 1 d . . . . .
H00C H 0.755147 0.150168 0.750696 0.026 Uiso 1 1 calc R . . . .
C00C C 0.87884(14) 0.7033(3) 0.36770(13) 0.0168(3) Uani 1 1 d . . . . .
H00D H 0.904671 0.811077 0.318829 0.020 Uiso 1 1 calc R . . . .
C00D C 0.82389(13) 0.4974(3) 0.32781(13) 0.0146(3) Uani 1 1 d . . . . .
C00E C 0.91295(14) 0.5057(3) 0.14571(13) 0.0191(3) Uani 1 1 d . . . . .
H00E H 0.938058 0.657802 0.143364 0.023 Uiso 1 1 calc R . . . .
C00F C 0.66438(15) 0.5205(3) 0.03754(13) 0.0196(4) Uani 1 1 d . . . . .
C00G C 0.80432(14) 0.4494(3) 0.20612(13) 0.0155(3) Uani 1 1 d . . . . .
H00G H 0.788160 0.284764 0.196947 0.019 Uiso 1 1 calc R . . . .
C00H C 0.87324(14) 0.6219(3) 0.66758(13) 0.0187(3) Uani 1 1 d . . . . .
H00H H 0.909602 0.756491 0.693581 0.022 Uiso 1 1 calc R . . . .
C00I C 0.78777(13) 0.3376(3) 0.40112(13) 0.0152(3) Uani 1 1 d . . . . .
H00I H 0.753617 0.200784 0.375355 0.018 Uiso 1 1 calc R . . . .
C00J C 0.45461(15) 0.2053(3) 0.26380(13) 0.0201(4) Uani 1 1 d . . . . .
H00F H 0.428337 0.061496 0.230202 0.024 Uiso 1 1 calc R . . . .
H00J H 0.391130 0.316843 0.251087 0.024 Uiso 1 1 calc R . . . .
C00K C 0.58214(14) 0.5128(3) 0.21994(13) 0.0171(3) Uani 1 1 d . . . . .
C00L C 0.83673(15) 0.4612(3) 0.73955(14) 0.0211(4) Uani 1 1 d . . . . .
H00L H 0.849081 0.486826 0.813994 0.025 Uiso 1 1 calc R . . . .
C00M C 0.97376(17) 0.3475(4) 0.09608(14) 0.0278(4) Uani 1 1 d . . . . .
H00K H 0.950136 0.194365 0.097456 0.033 Uiso 1 1 calc R . . . .
H00M H 1.040148 0.389340 0.059785 0.033 Uiso 1 1 calc R . . . .
C00N C 0.47872(16) 0.1698(4) 0.38424(15) 0.0262(4) Uani 1 1 d . . . . .
H00N H 0.539366 0.054958 0.396927 0.039 Uiso 1 1 calc GR . . . .
H00O H 0.407100 0.119952 0.415076 0.039 Uiso 1 1 calc GR . . . .
H00P H 0.505096 0.311701 0.417598 0.039 Uiso 1 1 calc GR . . . .
C00O C 0.69167(14) 0.5838(3) 0.15820(13) 0.0156(3) Uani 1 1 d . . . . .
H00A H 0.656(2) 0.911(5) 0.1273(19) 0.023 Uiso 1 1 d R . . . .
H00B H 0.6833(19) 0.867(4) 0.223(2) 0.023 Uiso 1 1 d R . . . .

loop_
_atom_site_aniso_label
_atom_site_aniso_U_11
_atom_site_aniso_U_22
_atom_site_aniso_U_33
_atom_site_aniso_U_23
_atom_site_aniso_U_13
_atom_site_aniso_U_12
F001 0.0264(5) 0.0225(6) 0.0189(4) -0.0048(4) -0.0010(4) 0.0015(4)
F002 0.0210(5) 0.0337(7) 0.0235(5) 0.0032(4) -0.0055(4) 0.0059(4)
F003 0.0295(5) 0.0331(7) 0.0191(5) 0.0076(4) 0.0042(4) -0.0019(5)
O004 0.0165(5) 0.0138(6) 0.0199(5) -0.0002(4) 0.0032(4) -0.0010(5)
O005 0.0265(6) 0.0184(8) 0.0415(7) -0.0034(5) 0.0142(6) 0.0031(5)
N006 0.0221(7) 0.0134(8) 0.0235(7) 0.0017(6) 0.0018(6) 0.0011(6)
C007 0.0142(7) 0.0136(10) 0.0234(8) -0.0041(6) 0.0009(6) -0.0009(6)
C008 0.0164(7) 0.0183(9) 0.0205(8) 0.0001(7) 0.0017(6) 0.0000(6)
C009 0.0114(7) 0.0172(9) 0.0181(7) -0.0011(6) 0.0017(5) 0.0015(6)
C00A 0.0113(6) 0.0171(9) 0.0193(7) -0.0024(6) 0.0015(5) 0.0024(6)
C00B 0.0205(8) 0.0258(11) 0.0192(8) 0.0037(7) 0.0046(6) 0.0007(7)
C00C 0.0156(7) 0.0145(9) 0.0207(8) 0.0009(6) 0.0034(6) -0.0009(6)
C00D 0.0123(7) 0.0146(9) 0.0170(7) -0.0012(6) 0.0012(5) 0.0016(6)
C00E 0.0181(7) 0.0217(9) 0.0175(7) 0.0029(6) 0.0017(6) 0.0013(7)
C00F 0.0182(8) 0.0209(10) 0.0195(8) 0.0034(7) 0.0006(6) 0.0020(7)
C00G 0.0160(7) 0.0142(9) 0.0161(7) -0.0001(6) 0.0009(5) 0.0014(6)
C00H 0.0154(7) 0.0196(10) 0.0207(8) -0.0055(7) 0.0001(6) 0.0017(7)
C00I 0.0133(7) 0.0138(9) 0.0185(7) -0.0016(6) 0.0002(5) 0.0005(6)
C00J 0.0151(7) 0.0203(9) 0.0251(8) 0.0003(7) 0.0031(6) -0.0019(6)
C00K 0.0158(7) 0.0153(9) 0.0198(7) 0.0003(6) -0.0001(6) 0.0010(6)
C00L 0.0194(8) 0.0283(11) 0.0159(7) -0.0026(7) 0.0020(6) 0.0035(7)
C00M 0.0261(9) 0.0360(12) 0.0219(8) 0.0028(8) 0.0060(7) 0.0112(8)
C00N 0.0227(9) 0.0320(12) 0.0246(9) 0.0000(7) 0.0060(7) -0.0088(8)
C00O 0.0166(7) 0.0129(9) 0.0173(7) 0.0006(6) 0.0009(6) 0.0013(6)

loop_
_atom_type_symbol
_atom_type_description
_atom_type_scat_dispersion_real
_atom_type_scat_dispersion_imag
_atom_type_scat_source
C C 0.0181 0.0091 'International Tables Vol C Tables 4.2.6.8 and 6.1.1.4'
H H 0.0000 0.0000 'International Tables Vol C Tables 4.2.6.8 and 6.1.1.4'
F F 0.0727 0.0534 'International Tables Vol C Tables 4.2.6.8 and 6.1.1.4'
N N 0.0311 0.0180 'International Tables Vol C Tables 4.2.6.8 and 6.1.1.4'
O O 0.0492 0.0322 'International Tables Vol C Tables 4.2.6.8 and 6.1.1.4'

loop_
_geom_angle_atom_site_label_1
_geom_angle_atom_site_label_2
_geom_angle_atom_site_label_3
_geom_angle
_geom_angle_site_symmetry_1
_geom_angle_site_symmetry_3
_geom_angle_publ_flag
C00K O004 C00J 115.85(13) . . ?
C00O N006 H00A 113.8(17) . . ?
C00O N006 H00B 104.7(18) . . ?
H00A N006 H00B 93(2) . . ?
C00A C007 H007 119.5 . . ?
C00C C007 H007 119.5 . . ?
C00C C007 C00A 120.92(16) . . ?
C009 C008 H008 119.8 . . ?
C00B C008 H008 119.8 . . ?
C00B C008 C009 120.50(17) . . ?
C008 C009 C00A 118.96(14) . . ?
C008 C009 C00I 122.36(16) . . ?
C00I C009 C00A 118.68(15) . . ?
C007 C00A C009 118.90(14) . . ?
C007 C00A C00H 121.99(16) . . ?
C00H C00A C009 119.09(16) . . ?
C008 C00B H00C 119.7 . . ?
C008 C00B C00L 120.56(17) . . ?
C00L C00B H00C 119.7 . . ?
C007 C00C H00D 119.5 . . ?
C007 C00C C00D 120.92(16) . . ?
C00D C00C H00D 119.5 . . ?
C00C C00D C00G 121.58(14) . . ?
C00I C00D C00C 118.93(14) . . ?
C00I C00D C00G 119.49(15) . . ?
C00G C00E H00E 118.6 . . ?
C00M C00E H00E 118.6 . . ?
C00M C00E C00G 122.71(18) . . ?
F001 C00F F002 107.06(14) . . ?
F001 C00F F003 106.87(14) . . ?
F001 C00F C00O 114.05(14) . . ?
F002 C00F C00O 110.79(13) . . ?
F003 C00F F002 106.00(13) . . ?
F003 C00F C00O 111.62(14) . . ?
C00D C00G H00G 107.7 . . ?
C00D C00G C00O 109.63(12) . . ?
C00E C00G C00D 112.22(13) . . ?
C00E C00G H00G 107.7 . . ?
C00E C00G C00O 111.57(13) . . ?
C00O C00G H00G 107.7 . . ?
C00A C00H H00H 119.7 . . ?
C00L C00H C00A 120.53(17) . . ?
C00L C00H H00H 119.7 . . ?
C009 C00I H00I 119.2 . . ?
C00D C00I C009 121.63(15) . . ?
C00D C00I H00I 119.2 . . ?
O004 C00J H00F 109.3 . . ?
O004 C00J H00J 109.3 . . ?
O004 C00J C00N 111.42(13) . . ?
H00F C00J H00J 108.0 . . ?
C00N C00J H00F 109.3 . . ?
C00N C00J H00J 109.3 . . ?
O004 C00K C00O 111.98(14) . . ?
O005 C00K O004 125.21(16) . . ?
O005 C00K C00O 122.81(16) . . ?
C00B C00L H00L 119.8 . . ?
C00H C00L C00B 120.34(16) . . ?
C00H C00L H00L 119.8 . . ?
C00E C00M H00K 120.0 . . ?
C00E C00M H00M 120.0 . . ?
H00K C00M H00M 120.0 . . ?
C00J C00N H00N 109.5 . . ?
C00J C00N H00O 109.5 . . ?
C00J C00N H00P 109.5 . . ?
H00N C00N H00O 109.5 . . ?
H00N C00N H00P 109.5 . . ?
H00O C00N H00P 109.5 . . ?
N006 C00O C00F 108.41(14) . . ?
N006 C00O C00G 111.11(13) . . ?
N006 C00O C00K 110.32(14) . . ?
C00F C00O C00G 110.18(13) . . ?
C00F C00O C00K 107.33(13) . . ?
C00K C00O C00G 109.42(13) . . ?

loop_
_geom_bond_atom_site_label_1
_geom_bond_atom_site_label_2
_geom_bond_distance
_geom_bond_site_symmetry_2
_geom_bond_publ_flag
F001 C00F 1.332(2) . ?
F002 C00F 1.3483(19) . ?
F003 C00F 1.345(2) . ?
O004 C00J 1.4698(19) . ?
O004 C00K 1.337(2) . ?
O005 C00K 1.197(2) . ?
N006 C00O 1.452(2) . ?
N006 H00A 0.88(3) . ?
N006 H00B 0.82(2) . ?
C007 H007 0.9300 . ?
C007 C00A 1.418(2) . ?
C007 C00C 1.369(2) . ?
C008 H008 0.9300 . ?
C008 C009 1.419(2) . ?
C008 C00B 1.371(2) . ?
C009 C00A 1.422(2) . ?
C009 C00I 1.421(2) . ?
C00A C00H 1.419(2) . ?
C00B H00C 0.9300 . ?
C00B C00L 1.410(3) . ?
C00C H00D 0.9300 . ?
C00C C00D 1.420(2) . ?
C00D C00G 1.526(2) . ?
C00D C00I 1.377(2) . ?
C00E H00E 0.9300 . ?
C00E C00G 1.512(2) . ?
C00E C00M 1.322(3) . ?
C00F C00O 1.541(2) . ?
C00G H00G 0.9800 . ?
C00G C00O 1.569(2) . ?
C00H H00H 0.9300 . ?
C00H C00L 1.371(3) . ?
C00I H00I 0.9300 . ?
C00J H00F 0.9700 . ?
C00J H00J 0.9700 . ?
C00J C00N 1.504(2) . ?
C00K C00O 1.550(2) . ?
C00L H00L 0.9300 . ?
C00M H00K 0.9300 . ?
C00M H00M 0.9300 . ?
C00N H00N 0.9600 . ?
C00N H00O 0.9600 . ?
C00N H00P 0.9600 . ?
